data_7223971
loop_
_publ_author_name
'Gao, Wei'
'Li, Peng'
'Liu, Feng'
'Zhang, Xiu-Mei'
'Liu, Jie-Ping'

_publ_section_title
;
 Four metal--organic frameworks based on the
 5-(1H-tetrazol-5-yl)isophthalic acid ligand: luminescence and magnetic
 properties
;
_journal_issue 9
_journal_name_full CrystEngComm
_journal_page_first 1523
_journal_paper_doi 10.1039/C5CE02096D
_journal_volume 18
_journal_year 2016
_chemical_formula_sum 'C9 H7 Mn N4 Na O6'
_chemical_formula_weight 345.12
_space_group_crystal_system monoclinic
_space_group_IT_number 15
_space_group_name_Hall '-C 2yc'
_space_group_name_H-M_alt 'C 1 2/c 1'
_symmetry_space_group_name_Hall '-C 2yc'
_symmetry_space_group_name_H-M 'C 1 2/c 1'
_atom_sites_solution_hydrogens mixed
_audit_creation_method SHELXL-2014/7
_audit_update_record
;
2015-12-16 deposited with the CCDC.
2016-01-20 downloaded from the CCDC.
;
_cell_angle_alpha 90
_cell_angle_beta 124.0840(10)
_cell_angle_gamma 90
_cell_formula_units_Z 8
_cell_length_a 19.571(2)
_cell_length_b 11.0278(9)
_cell_length_c 13.2983(12)
_cell_measurement_reflns_used 4012
_cell_measurement_temperature 293(2)
_cell_measurement_theta_max 66.19
_cell_measurement_theta_min 4.85
_cell_volume 2377.1(4)
_computing_cell_refinement 'Bruker FRAMBO'
_computing_data_collection 'Bruker FRAMBO'
_computing_data_reduction 'Bruker SAINT'
_computing_molecular_graphics 'Bruker SHELXTL'
_computing_publication_material 'Bruker SHELXTL'
_computing_structure_refinement 'SHELXL-2014/7 (Sheldrick, 2014)'
_diffrn_ambient_temperature 293(2)
_diffrn_measured_fraction_theta_full 1.000
_diffrn_measured_fraction_theta_max 1.000
_diffrn_measurement_device_type 'CCD area detector'
_diffrn_measurement_method 'phi and omega scans'
_diffrn_radiation_type CuK\a
_diffrn_radiation_wavelength 1.54178
_diffrn_reflns_av_R_equivalents 0.0722
_diffrn_reflns_av_unetI/netI 0.1296
_diffrn_reflns_laue_measured_fraction_full 1.000
_diffrn_reflns_laue_measured_fraction_max 1.000
_diffrn_reflns_limit_h_max 23
_diffrn_reflns_limit_h_min -17
_diffrn_reflns_limit_k_max 13
_diffrn_reflns_limit_k_min -12
_diffrn_reflns_limit_l_max 12
_diffrn_reflns_limit_l_min -15
_diffrn_reflns_number 4012
_diffrn_reflns_point_group_measured_fraction_full 1.000
_diffrn_reflns_point_group_measured_fraction_max 1.000
_diffrn_reflns_theta_full 66.189
_diffrn_reflns_theta_max 66.189
_diffrn_reflns_theta_min 4.850
_diffrn_source 'fine-focus sealed tube'
_exptl_absorpt_coefficient_mu 9.783
_exptl_absorpt_correction_T_max 0.4125
_exptl_absorpt_correction_T_min 0.3036
_exptl_absorpt_correction_type multi-scan
_exptl_crystal_colour colorless
_exptl_crystal_density_diffrn 1.929
_exptl_crystal_density_method 'not measured'
_exptl_crystal_description block
_exptl_crystal_F_000 1384
_exptl_crystal_size_max 0.160
_exptl_crystal_size_mid 0.130
_exptl_crystal_size_min 0.110
_refine_diff_density_max 0.994
_refine_diff_density_min -0.607
_refine_diff_density_rms 0.121
_refine_ls_extinction_method none
_refine_ls_goodness_of_fit_ref 1.065
_refine_ls_hydrogen_treatment constr
_refine_ls_matrix_type full
_refine_ls_number_parameters 190
_refine_ls_number_reflns 2082
_refine_ls_number_restraints 0
_refine_ls_restrained_S_all 1.065
_refine_ls_R_factor_all 0.1245
_refine_ls_R_factor_gt 0.0657
_refine_ls_shift/su_max 0.000
_refine_ls_shift/su_mean 0.000
_refine_ls_structure_factor_coef Fsqd
_refine_ls_weighting_details 'w=1/[\s^2^(Fo^2^)+(0.0252P)^2^] where P=(Fo^2^+2Fc^2^)/3'
_refine_ls_weighting_scheme calc
_refine_ls_wR_factor_gt 0.1264
_refine_ls_wR_factor_ref 0.1550
_reflns_Friedel_coverage 0.000
_reflns_number_gt 1191
_reflns_number_total 2082
_reflns_threshold_expression 'I > 2\s(I)'
_cod_data_source_file c5ce02096d2.cif
_cod_data_source_block 1
_cod_depositor_comments 'Adding full bibliography for 7223969--7223972.cif.'
_cod_original_cell_volume 2377.0(4)
_cod_database_code 7223971
_shelx_shelxl_version_number 2014/7
_shelx_space_group_comment
;
The symmetry employed for this shelxl refinement is uniquely defined
by the following loop, which should always be used as a source of
symmetry information in preference to the above space-group names.
They are only intended as comments.
;
_shelx_estimated_absorpt_t_min 0.304
_shelx_estimated_absorpt_t_max 0.412
_exptl_absorpt_special_details sadabs

loop_
_space_group_symop_operation_xyz
'x, y, z'
'-x, y, -z+1/2'
'x+1/2, y+1/2, z'
'-x+1/2, y+1/2, -z+1/2'
'-x, -y, -z'
'x, -y, z-1/2'
'-x+1/2, -y+1/2, -z'
'x+1/2, -y+1/2, z-1/2'

loop_
_atom_site_label
_atom_site_type_symbol
_atom_site_fract_x
_atom_site_fract_y
_atom_site_fract_z
_atom_site_U_iso_or_equiv
_atom_site_adp_type
_atom_site_occupancy
_atom_site_site_symmetry_order
_atom_site_calc_flag
_atom_site_refinement_flags_posn
_atom_site_refinement_flags_adp
Mn1 Mn 0.33914(7) 0.38966(11) 0.21572(11) 0.0274(3) Uani 1 1 d . .
Na1 Na 0.2762(2) 0.6959(3) 0.2492(3) 0.0452(9) Uani 1 1 d . .
O1 O 0.7442(3) 0.9701(4) 0.6131(4) 0.0301(13) Uani 1 1 d . .
O2 O 0.6996(3) 1.1589(4) 0.5802(4) 0.0280(13) Uani 1 1 d . .
O3 O 0.4004(3) 1.2324(5) 0.3004(5) 0.0438(16) Uani 1 1 d . .
O4 O 0.3105(3) 1.0837(5) 0.2124(5) 0.0401(15) Uani 1 1 d . .
O5 O 0.2943(3) 0.3862(5) 0.3473(4) 0.0375(14) Uani 1 1 d . .
H5A H 0.2620 0.4441 0.3360 0.045 Uiso 1 1 d R U
H5B H 0.3331 0.3793 0.4219 0.045 Uiso 1 1 d R U
O6 O 0.3586(3) 0.3636(5) 0.0725(5) 0.0451(16) Uani 1 1 d . .
H6A H 0.3507 0.2909 0.0472 0.054 Uiso 1 1 d R U
H6B H 0.4061 0.3875 0.0930 0.054 Uiso 1 1 d R U
N1 N 0.4174(4) 0.6470(5) 0.3133(5) 0.0304(16) Uani 1 1 d . .
N2 N 0.4326(4) 0.5273(5) 0.3218(5) 0.0267(15) Uani 1 1 d . .
N3 N 0.5127(4) 0.5084(5) 0.3875(5) 0.0287(16) Uani 1 1 d . .
N4 N 0.5517(3) 0.6157(5) 0.4209(5) 0.0263(14) Uani 1 1 d . .
C1 C 0.4918(4) 0.6993(6) 0.3727(6) 0.0210(16) Uani 1 1 d . .
C2 C 0.5065(4) 0.8304(7) 0.3829(6) 0.0204(16) Uani 1 1 d . .
C3 C 0.5863(4) 0.8753(6) 0.4575(6) 0.0223(17) Uani 1 1 d . .
H3 H 0.6305 0.8219 0.4982 0.027 Uiso 1 1 calc R U
C4 C 0.6003(4) 1.0005(7) 0.4717(6) 0.0203(16) Uani 1 1 d . .
C5 C 0.5332(4) 1.0793(6) 0.4107(6) 0.0216(17) Uani 1 1 d . .
H5 H 0.5420 1.1626 0.4212 0.026 Uiso 1 1 calc R U
C6 C 0.4535(5) 1.0353(7) 0.3346(6) 0.0244(17) Uani 1 1 d . .
C7 C 0.4411(4) 0.9120(6) 0.3219(6) 0.0235(17) Uani 1 1 d . .
H7 H 0.3877 0.8823 0.2712 0.028 Uiso 1 1 calc R U
C8 C 0.6857(5) 1.0464(6) 0.5608(6) 0.0244(18) Uani 1 1 d . .
C9 C 0.3823(4) 1.1218(7) 0.2751(7) 0.0265(18) Uani 1 1 d . .

loop_
_atom_site_aniso_label
_atom_site_aniso_U_11
_atom_site_aniso_U_22
_atom_site_aniso_U_33
_atom_site_aniso_U_23
_atom_site_aniso_U_13
_atom_site_aniso_U_12
Mn1 0.0155(6) 0.0186(6) 0.0335(7) 0.0005(6) 0.0047(5) 0.0011(5)
Na1 0.0294(19) 0.0332(19) 0.066(2) -0.0096(18) 0.0226(18) -0.0038(15)
O1 0.020(3) 0.022(3) 0.032(3) 0.002(2) 0.005(2) 0.004(2)
O2 0.016(3) 0.020(3) 0.031(3) 0.000(2) 0.003(2) 0.000(2)
O3 0.037(4) 0.021(3) 0.046(4) 0.004(3) 0.007(3) 0.008(3)
O4 0.019(3) 0.031(3) 0.052(4) 0.006(3) 0.009(3) 0.004(2)
O5 0.030(3) 0.038(3) 0.030(3) 0.005(3) 0.008(3) 0.008(3)
O6 0.046(4) 0.037(4) 0.054(4) -0.017(3) 0.029(3) -0.015(3)
N1 0.025(4) 0.024(3) 0.030(4) 0.003(3) 0.008(3) 0.000(3)
N2 0.020(3) 0.021(3) 0.031(4) -0.010(3) 0.009(3) -0.007(3)
N3 0.017(3) 0.024(4) 0.033(4) -0.006(3) 0.006(3) 0.001(3)
N4 0.016(3) 0.020(3) 0.032(4) -0.007(3) 0.007(3) -0.001(3)
C1 0.023(4) 0.017(4) 0.021(4) -0.001(3) 0.011(3) 0.000(3)
C2 0.020(4) 0.024(4) 0.014(4) -0.008(3) 0.007(3) -0.004(3)
C3 0.010(3) 0.025(4) 0.022(4) 0.003(3) 0.003(3) -0.001(3)
C4 0.019(4) 0.025(4) 0.019(4) -0.009(3) 0.012(3) -0.008(3)
C5 0.024(4) 0.016(4) 0.023(4) -0.004(3) 0.012(4) -0.001(3)
C6 0.023(4) 0.024(4) 0.023(4) 0.008(3) 0.012(3) 0.004(3)
C7 0.013(4) 0.026(4) 0.024(4) -0.002(3) 0.006(3) -0.005(3)
C8 0.020(4) 0.021(4) 0.021(4) -0.002(3) 0.005(3) -0.005(3)
C9 0.021(4) 0.030(4) 0.024(4) 0.004(4) 0.009(3) 0.007(4)

loop_
_atom_type_symbol
_atom_type_description
_atom_type_scat_dispersion_real
_atom_type_scat_dispersion_imag
_atom_type_scat_source
C C 0.0181 0.0091 'International Tables Vol C Tables 4.2.6.8 and 6.1.1.4'
H H 0.0000 0.0000 'International Tables Vol C Tables 4.2.6.8 and 6.1.1.4'
N N 0.0311 0.0180 'International Tables Vol C Tables 4.2.6.8 and 6.1.1.4'
O O 0.0492 0.0322 'International Tables Vol C Tables 4.2.6.8 and 6.1.1.4'
Na Na 0.1353 0.1239 'International Tables Vol C Tables 4.2.6.8 and 6.1.1.4'
Mn Mn -0.5299 2.8052 'International Tables Vol C Tables 4.2.6.8 and 6.1.1.4'

loop_
_geom_angle_atom_site_label_1
_geom_angle_atom_site_label_2
_geom_angle_atom_site_label_3
_geom_angle
_geom_angle_site_symmetry_1
_geom_angle_site_symmetry_3
O3 Mn1 O6 92.0(2) 1_545 .
O3 Mn1 N2 102.3(2) 1_545 .
O6 Mn1 N2 99.5(2) . .
O3 Mn1 O1 164.6(2) 1_545 8_465
O6 Mn1 O1 92.9(2) . 8_465
N2 Mn1 O1 91.3(2) . 8_465
O3 Mn1 O2 107.5(2) 1_545 8_465
O6 Mn1 O2 89.81(19) . 8_465
N2 Mn1 O2 148.4(2) . 8_465
O1 Mn1 O2 57.90(17) 8_465 8_465
O3 Mn1 O5 85.7(2) 1_545 .
O6 Mn1 O5 167.2(2) . .
N2 Mn1 O5 93.3(2) . .
O1 Mn1 O5 86.30(19) 8_465 .
O2 Mn1 O5 78.99(18) 8_465 .
O3 Mn1 C8 136.2(2) 1_545 8_465
O6 Mn1 C8 91.9(2) . 8_465
N2 Mn1 C8 120.0(2) . 8_465
O1 Mn1 C8 28.98(19) 8_465 8_465
O2 Mn1 C8 28.92(18) 8_465 8_465
O5 Mn1 C8 81.3(2) . 8_465
O3 Mn1 Na1 67.24(18) 1_545 4_545
O6 Mn1 Na1 120.46(16) . 4_545
N2 Mn1 Na1 138.29(19) . 4_545
O1 Mn1 Na1 97.73(15) 8_465 4_545
O2 Mn1 Na1 50.98(14) 8_465 4_545
O5 Mn1 Na1 47.26(14) . 4_545
C8 Mn1 Na1 73.35(18) 8_465 4_545
O3 Mn1 Na1 146.78(17) 1_545 .
O6 Mn1 Na1 117.50(16) . .
N2 Mn1 Na1 60.18(17) . .
O1 Mn1 Na1 38.18(14) 8_465 .
O2 Mn1 Na1 88.72(13) 8_465 .
O5 Mn1 Na1 68.78(14) . .
C8 Mn1 Na1 62.37(17) 8_465 .
Na1 Mn1 Na1 105.74(4) 4_545 .
O4 Na1 O1 81.3(2) 4_545 8_465
O4 Na1 O5 107.4(2) 4_545 4
O1 Na1 O5 115.3(2) 8_465 4
O4 Na1 N1 127.8(2) 4_545 .
O1 Na1 N1 82.0(2) 8_465 .
O5 Na1 N1 124.4(2) 4 .
O4 Na1 O2 86.3(2) 4_545 5_676
O1 Na1 O2 166.9(2) 8_465 5_676
O5 Na1 O2 72.64(18) 4 5_676
N1 Na1 O2 102.3(2) . 5_676
O4 Na1 C9 22.33(19) 4_545 4_545
O1 Na1 C9 84.0(2) 8_465 4_545
O5 Na1 C9 86.2(2) 4 4_545
N1 Na1 C9 149.4(2) . 4_545
O2 Na1 C9 86.3(2) 5_676 4_545
O4 Na1 Mn1 71.46(16) 4_545 4
O1 Na1 Mn1 133.31(17) 8_465 4
O5 Na1 Mn1 45.08(14) 4 4
N1 Na1 Mn1 144.44(19) . 4
O2 Na1 Mn1 44.47(12) 5_676 4
C9 Na1 Mn1 57.07(16) 4_545 4
O4 Na1 Mn1 82.93(16) 4_545 .
O1 Na1 Mn1 34.67(12) 8_465 .
O5 Na1 Mn1 147.93(17) 4 .
N1 Na1 Mn1 57.03(16) . .
O2 Na1 Mn1 139.24(16) 5_676 .
C9 Na1 Mn1 97.49(17) 4_545 .
Mn1 Na1 Mn1 154.16(11) 4 .
C8 O1 Mn1 93.6(4) . 8_566
C8 O1 Na1 134.0(5) . 8_566
Mn1 O1 Na1 107.2(2) 8_566 8_566
C8 O2 Mn1 87.6(4) . 8_566
C8 O2 Na1 134.2(5) . 5_676
Mn1 O2 Na1 84.55(17) 8_566 5_676
C9 O3 Mn1 132.9(5) . 1_565
C9 O4 Na1 110.9(5) . 4
Mn1 O5 Na1 87.66(19) . 4_545
Mn1 O5 H5A 113.9 . .
Na1 O5 H5A 114.0 4_545 .
Mn1 O5 H5B 114.1 . .
Na1 O5 H5B 114.0 4_545 .
H5A O5 H5B 111.4 . .
Mn1 O6 H6A 113.0 . .
Mn1 O6 H6B 112.1 . .
H6A O6 H6B 110.1 . .
C1 N1 N2 104.8(6) . .
C1 N1 Na1 138.9(5) . .
N2 N1 Na1 113.5(5) . .
N3 N2 N1 109.7(6) . .
N3 N2 Mn1 125.1(5) . .
N1 N2 Mn1 124.3(5) . .
N2 N3 N4 109.0(6) . .
C1 N4 N3 105.4(6) . .
N1 C1 N4 111.0(6) . .
N1 C1 C2 124.9(7) . .
N4 C1 C2 124.2(7) . .
C3 C2 C7 118.9(7) . .
C3 C2 C1 120.0(7) . .
C7 C2 C1 121.0(7) . .
C2 C3 C4 120.3(7) . .
C2 C3 H3 119.9 . .
C4 C3 H3 119.9 . .
C5 C4 C3 119.2(7) . .
C5 C4 C8 121.3(7) . .
C3 C4 C8 119.2(7) . .
C6 C5 C4 120.9(7) . .
C6 C5 H5 119.5 . .
C4 C5 H5 119.5 . .
C7 C6 C5 119.0(7) . .
C7 C6 C9 121.2(7) . .
C5 C6 C9 119.7(7) . .
C6 C7 C2 121.7(7) . .
C6 C7 H7 119.1 . .
C2 C7 H7 119.1 . .
O2 C8 O1 120.9(7) . .
O2 C8 C4 120.7(7) . .
O1 C8 C4 118.3(7) . .
O2 C8 Mn1 63.5(4) . 8_566
O1 C8 Mn1 57.4(4) . 8_566
C4 C8 Mn1 175.6(5) . 8_566
O4 C9 O3 123.4(7) . .
O4 C9 C6 120.6(7) . .
O3 C9 C6 115.8(7) . .
O4 C9 Na1 46.8(4) . 4
O3 C9 Na1 83.5(5) . 4
C6 C9 Na1 144.9(5) . 4

loop_
_geom_bond_atom_site_label_1
_geom_bond_atom_site_label_2
_geom_bond_distance
_geom_bond_site_symmetry_2
Mn1 O3 2.049(5) 1_545
Mn1 O6 2.161(5) .
Mn1 N2 2.179(6) .
Mn1 O1 2.206(5) 8_465
Mn1 O2 2.340(5) 8_465
Mn1 O5 2.357(5) .
Mn1 C8 2.613(7) 8_465
Mn1 Na1 3.325(4) 4_545
Mn1 Na1 3.706(3) .
Na1 O4 2.374(7) 4_545
Na1 O1 2.397(6) 8_465
Na1 O5 2.444(6) 4
Na1 N1 2.452(7) .
Na1 O2 2.595(6) 5_676
Na1 C9 3.044(8) 4_545
Na1 Mn1 3.325(4) 4
O1 C8 1.269(8) .
O1 Mn1 2.206(5) 8_566
O1 Na1 2.397(6) 8_566
O2 C8 1.265(8) .
O2 Mn1 2.340(5) 8_566
O2 Na1 2.595(6) 5_676
O3 C9 1.263(9) .
O3 Mn1 2.049(5) 1_565
O4 C9 1.238(9) .
O4 Na1 2.375(7) 4
O5 Na1 2.444(6) 4_545
O5 H5A 0.8499 .
O5 H5B 0.8500 .
O6 H6A 0.8501 .
O6 H6B 0.8499 .
N1 C1 1.338(9) .
N1 N2 1.344(8) .
N2 N3 1.315(8) .
N3 N4 1.341(8) .
N4 C1 1.339(9) .
C1 C2 1.466(9) .
C2 C3 1.389(9) .
C2 C7 1.394(9) .
C3 C4 1.400(9) .
C3 H3 0.9300 .
C4 C5 1.394(9) .
C4 C8 1.495(9) .
C5 C6 1.387(9) .
C5 H5 0.9300 .
C6 C7 1.375(9) .
C6 C9 1.496(9) .
C7 H7 0.9300 .
C8 Mn1 2.613(7) 8_566
C9 Na1 3.044(8) 4

loop_
_geom_torsion_atom_site_label_1
_geom_torsion_atom_site_label_2
_geom_torsion_atom_site_label_3
_geom_torsion_atom_site_label_4
_geom_torsion
_geom_torsion_site_symmetry_1
_geom_torsion_site_symmetry_4
C1 N1 N2 N3 2.4(8) . .
Na1 N1 N2 N3 -162.4(5) . .
C1 N1 N2 Mn1 -167.5(5) . .
Na1 N1 N2 Mn1 27.7(7) . .
N1 N2 N3 N4 -1.6(9) . .
Mn1 N2 N3 N4 168.2(5) . .
N2 N3 N4 C1 0.1(8) . .
N2 N1 C1 N4 -2.4(8) . .
Na1 N1 C1 N4 156.2(6) . .
N2 N1 C1 C2 176.8(7) . .
Na1 N1 C1 C2 -24.6(12) . .
N3 N4 C1 N1 1.4(8) . .
N3 N4 C1 C2 -177.8(7) . .
N1 C1 C2 C3 173.1(7) . .
N4 C1 C2 C3 -7.8(11) . .
N1 C1 C2 C7 -4.5(11) . .
N4 C1 C2 C7 174.6(7) . .
C7 C2 C3 C4 0.5(10) . .
C1 C2 C3 C4 -177.2(7) . .
C2 C3 C4 C5 0.5(11) . .
C2 C3 C4 C8 174.6(6) . .
C3 C4 C5 C6 -1.4(11) . .
C8 C4 C5 C6 -175.5(7) . .
C4 C5 C6 C7 1.4(11) . .
C4 C5 C6 C9 177.0(7) . .
C5 C6 C7 C2 -0.3(11) . .
C9 C6 C7 C2 -175.9(7) . .
C3 C2 C7 C6 -0.6(11) . .
C1 C2 C7 C6 177.1(7) . .
Mn1 O2 C8 O1 -1.2(8) 8_566 .
Na1 O2 C8 O1 -81.2(10) 5_676 .
Mn1 O2 C8 C4 -178.6(6) 8_566 .
Na1 O2 C8 C4 101.3(7) 5_676 .
Na1 O2 C8 Mn1 -80.0(5) 5_676 8_566
Mn1 O1 C8 O2 1.2(8) 8_566 .
Na1 O1 C8 O2 119.4(7) 8_566 .
Mn1 O1 C8 C4 178.8(6) 8_566 .
Na1 O1 C8 C4 -63.1(9) 8_566 .
Na1 O1 C8 Mn1 118.1(6) 8_566 8_566
C5 C4 C8 O2 -2.3(11) . .
C3 C4 C8 O2 -176.4(7) . .
C5 C4 C8 O1 -179.9(7) . .
C3 C4 C8 O1 6.1(11) . .
Na1 O4 C9 O3 -36.3(10) 4 .
Na1 O4 C9 C6 138.5(6) 4 .
Mn1 O3 C9 O4 -25.5(13) 1_565 .
Mn1 O3 C9 C6 159.5(5) 1_565 .
Mn1 O3 C9 Na1 -51.2(7) 1_565 4
C7 C6 C9 O4 -0.4(12) . .
C5 C6 C9 O4 -175.9(7) . .
C7 C6 C9 O3 174.8(7) . .
C5 C6 C9 O3 -0.8(11) . .
C7 C6 C9 Na1 56.8(12) . 4
C5 C6 C9 Na1 -118.8(9) . 4
